data_4347693
loop_
_publ_author_name
'Sobota, Piotr'
'Utko, J\'ozef'
'Lis, Tadeusz'
'John, \/Lukasz'
'Petrus, Rafa\/l'
'Dr\;ag-Jarz\;abek, Anna'

_publ_section_title
;
 Unexpected Reactions between Ziegler-Natta Catalyst Components and
 Structural Characterization of Resulting Intermediates.
;
_journal_issue 9
_journal_name_full 'Inorganic chemistry'
_journal_page_first 4636
_journal_page_last 4642
_journal_paper_doi 10.1021/acs.inorgchem.6b00489
_journal_volume 55
_journal_year 2016
_chemical_formula_moiety 'C30 H81 Cl3 Mg4 O19 Ti3'
_chemical_formula_sum 'C30 H81 Cl3 Mg4 O19 Ti3'
_chemical_formula_weight 1093.23
_space_group_crystal_system monoclinic
_space_group_IT_number 14
_space_group_name_Hall '-P 2yn'
_space_group_name_H-M_alt 'P 1 21/n 1'
_atom_sites_solution_hydrogens mixed
_audit_creation_method SHELXL-2014/7
_cell_angle_alpha 90
_cell_angle_beta 95.97(2)
_cell_angle_gamma 90
_cell_formula_units_Z 4
_cell_length_a 12.248(3)
_cell_length_b 27.353(6)
_cell_length_c 15.776(4)
_cell_measurement_reflns_used 14912
_cell_measurement_temperature 120(2)
_cell_measurement_theta_max 29.9983
_cell_measurement_theta_min 2.9728
_cell_volume 5257(2)
_computing_cell_refinement 'CrysAlis PRO (Agilent, 2011)'
_computing_data_collection 'CrysAlis PRO (Agilent, 2011)'
_computing_data_reduction 'CrysAlis PRO (Agilent, 2011)'
_computing_molecular_graphics 'DIAMOND  (Brandenburg, 2007)'
_computing_publication_material 'SHELXL-2014/7 (Sheldrick, 2014)'
_computing_structure_refinement 'SHELXL-2014/7 (Sheldrick, 2014)'
_computing_structure_solution 'SHELXS-2014/7 (Sheldrick, 2014)'
_diffrn_ambient_temperature 120(2)
_diffrn_measured_fraction_theta_full 0.998
_diffrn_measured_fraction_theta_max 0.834
_diffrn_measurement_device_type 'KUMA KM4 CCD \k-geometry diffractometer'
_diffrn_measurement_method \w
_diffrn_radiation_type MoK\a
_diffrn_radiation_wavelength 0.71073
_diffrn_reflns_av_R_equivalents 0.0524
_diffrn_reflns_av_unetI/netI 0.0630
_diffrn_reflns_Laue_measured_fraction_full 0.998
_diffrn_reflns_Laue_measured_fraction_max 0.834
_diffrn_reflns_limit_h_max 15
_diffrn_reflns_limit_h_min -16
_diffrn_reflns_limit_k_max 36
_diffrn_reflns_limit_k_min -35
_diffrn_reflns_limit_l_max 21
_diffrn_reflns_limit_l_min -20
_diffrn_reflns_number 38539
_diffrn_reflns_point_group_measured_fraction_full 0.998
_diffrn_reflns_point_group_measured_fraction_max 0.834
_diffrn_reflns_theta_full 25.500
_diffrn_reflns_theta_max 30.065
_diffrn_reflns_theta_min 2.979
_diffrn_source 'long fine focus sealed tube'
_exptl_absorpt_coefficient_mu 0.707
_exptl_absorpt_correction_T_max 0.933
_exptl_absorpt_correction_T_min 0.821
_exptl_absorpt_correction_type analytical
_exptl_absorpt_process_details
;
CrysAlisPro, Agilent Technologies,
Version 1.171.36.28 (release 01-02-2013 CrysAlis171 .NET)
(compiled Feb  1 2013,16:14:44)
Analytical numeric absorption correction using a multifaceted crystal
model based on expressions derived by R.C. Clark & J.S. Reid.
(Clark, R. C. & Reid, J. S. (1995). Acta Cryst. A51, 887-897)
;
_exptl_crystal_colour colourless
_exptl_crystal_density_diffrn 1.381
_exptl_crystal_description needle
_exptl_crystal_F_000 2312
_exptl_crystal_size_max 0.300
_exptl_crystal_size_mid 0.150
_exptl_crystal_size_min 0.110
_refine_diff_density_max 0.431
_refine_diff_density_min -0.433
_refine_diff_density_rms 0.083
_refine_ls_extinction_method none
_refine_ls_goodness_of_fit_ref 0.919
_refine_ls_hydrogen_treatment constr
_refine_ls_matrix_type full
_refine_ls_number_parameters 615
_refine_ls_number_reflns 12869
_refine_ls_number_restraints 8
_refine_ls_restrained_S_all 0.919
_refine_ls_R_factor_all 0.0746
_refine_ls_R_factor_gt 0.0447
_refine_ls_shift/su_max 0.001
_refine_ls_shift/su_mean 0.000
_refine_ls_structure_factor_coef Fsqd
_refine_ls_weighting_details 'w=1/[\s^2^(Fo^2^)+(0.0663P)^2^] where P=(Fo^2^+2Fc^2^)/3'
_refine_ls_weighting_scheme calc
_refine_ls_wR_factor_gt 0.1075
_refine_ls_wR_factor_ref 0.1153
_reflns_Friedel_coverage 0.000
_reflns_number_gt 8469
_reflns_number_total 12869
_reflns_threshold_expression 'I > 2\s(I)'
_cod_data_source_file ic6b00489_si_002.cif
_cod_data_source_block 3
_cod_original_sg_symbol_H-M 'P 21/n'
_cod_database_code 4347693
_shelx_shelxl_version_number 2014/7
_shelx_space_group_comment
;
The symmetry employed for this shelxl refinement is uniquely defined
by the following loop, which should always be used as a source of
symmetry information in preference to the above space-group names.
They are only intended as comments.
;
_shelx_estimated_absorpt_t_min 0.816
_shelx_estimated_absorpt_t_max 0.926

loop_
_space_group_symop_operation_xyz
'x, y, z'
'-x+1/2, y+1/2, -z+1/2'
'-x, -y, -z'
'x-1/2, -y-1/2, z-1/2'

loop_
_atom_site_label
_atom_site_type_symbol
_atom_site_fract_x
_atom_site_fract_y
_atom_site_fract_z
_atom_site_U_iso_or_equiv
_atom_site_adp_type
_atom_site_occupancy
_atom_site_site_symmetry_order
_atom_site_calc_flag
_atom_site_refinement_flags_posn
_atom_site_refinement_flags_adp
_atom_site_refinement_flags_occupancy
_atom_site_disorder_assembly
_atom_site_disorder_group
Ti1 Ti 0.02441(3) 0.14414(2) 0.65513(3) 0.02085(10) Uani 1 1 d . . . . .
Ti2 Ti 0.25918(3) 0.10496(2) 0.61313(3) 0.02080(10) Uani 1 1 d . . . . .
Ti3 Ti 0.23709(3) 0.21221(2) 0.68924(3) 0.02099(10) Uani 1 1 d . . . . .
Mg1 Mg 0.36658(7) 0.12904(3) 0.80583(5) 0.02353(18) Uani 1 1 d . . . . .
Mg2 Mg 0.14626(6) 0.05805(3) 0.76875(5) 0.02152(17) Uani 1 1 d . . . . .
Mg3 Mg 0.12189(6) 0.16894(3) 0.85017(5) 0.02138(17) Uani 1 1 d . . . . .
Cl1 Cl 0.54359(5) 0.11768(3) 0.88700(5) 0.03866(17) Uani 1 1 d . . . . .
Cl2 Cl 0.08947(6) -0.02182(2) 0.81269(4) 0.03445(16) Uani 1 1 d . . . . .
Cl3 Cl 0.05384(6) 0.20250(2) 0.97613(4) 0.03436(16) Uani 1 1 d . . . . .
Mg4 Mg 0.24549(7) 0.08498(3) 0.95281(5) 0.02698(19) Uani 1 1 d . . . . .
O1 O 0.18852(12) 0.13971(5) 0.71168(10) 0.0189(3) Uani 1 1 d . . . . .
O2 O 0.27888(13) 0.15236(6) 0.90178(10) 0.0242(4) Uani 1 1 d . . . . .
H2 H 0.3098 0.1730 0.9357 0.036 Uiso 1 1 d R U . . .
O3 O 0.29627(13) 0.06423(6) 0.83781(10) 0.0241(4) Uani 1 1 d . . . . .
H3 H 0.3368 0.0394 0.8388 0.036 Uiso 1 1 d R U . . .
O4 O 0.10375(13) 0.09623(6) 0.87251(10) 0.0232(4) Uani 1 1 d . . . . .
H4 H 0.0449 0.0878 0.8913 0.035 Uiso 1 1 d R U . . .
O5 O 0.08401(13) 0.20963(6) 0.62635(10) 0.0231(4) Uani 1 1 d . . . . .
C51 C 0.0490(2) 0.23837(10) 0.55252(17) 0.0319(6) Uani 1 1 d . . . . .
H51A H -0.0032 0.2192 0.5135 0.038 Uiso 1 1 calc R U . . .
H51B H 0.1133 0.2465 0.5219 0.038 Uiso 1 1 calc R U . . .
C52 C -0.0054(3) 0.28484(10) 0.5772(2) 0.0458(8) Uani 1 1 d . . . . .
H52A H -0.0286 0.3039 0.5258 0.069 Uiso 1 1 calc R U . . .
H52B H -0.0696 0.2768 0.6067 0.069 Uiso 1 1 calc R U . . .
H52C H 0.0467 0.3041 0.6151 0.069 Uiso 1 1 calc R U . . .
O6 O -0.01303(12) 0.16976(6) 0.76194(10) 0.0221(3) Uani 1 1 d . . . . .
C61 C -0.0942(2) 0.20671(9) 0.76974(17) 0.0270(5) Uani 1 1 d . . . . .
H61A H -0.1224 0.2188 0.7124 0.032 Uiso 1 1 calc R U . . .
H61B H -0.0606 0.2346 0.8028 0.032 Uiso 1 1 calc R U . . .
C62 C -0.1882(2) 0.18621(10) 0.81412(18) 0.0359(6) Uani 1 1 d . . . . .
H62A H -0.2432 0.2118 0.8191 0.054 Uiso 1 1 calc R U . . .
H62B H -0.2220 0.1589 0.7809 0.054 Uiso 1 1 calc R U . . .
H62C H -0.1604 0.1747 0.8711 0.054 Uiso 1 1 calc R U . . .
O7 O 0.00568(12) 0.07809(6) 0.69523(10) 0.0225(4) Uani 1 1 d . . . . .
C71 C -0.0976(2) 0.06064(9) 0.71719(18) 0.0303(6) Uani 1 1 d . . . . .
H71A H -0.1520 0.0875 0.7113 0.036 Uiso 1 1 calc R U . . .
H71B H -0.0898 0.0498 0.7774 0.036 Uiso 1 1 calc R U . . .
C72 C -0.1379(2) 0.01894(11) 0.6610(2) 0.0423(7) Uani 1 1 d . . . . .
H72A H -0.2087 0.0076 0.6772 0.063 Uiso 1 1 calc R U . . .
H72B H -0.1468 0.0298 0.6015 0.063 Uiso 1 1 calc R U . . .
H72C H -0.0846 -0.0079 0.6675 0.063 Uiso 1 1 calc R U . . .
O8 O 0.10323(13) 0.11571(6) 0.55961(10) 0.0227(3) Uani 1 1 d . . . . .
C81 C 0.0490(2) 0.08843(9) 0.48958(15) 0.0273(5) Uani 1 1 d . . . . .
H81A H -0.0196 0.0741 0.5067 0.033 Uiso 1 1 calc R U . . .
H81B H 0.0970 0.0613 0.4748 0.033 Uiso 1 1 calc R U . . .
C82 C 0.0224(2) 0.12064(10) 0.41248(16) 0.0359(6) Uani 1 1 d . . . . .
H82A H -0.0145 0.1012 0.3658 0.054 Uiso 1 1 calc R U . . .
H82B H -0.0261 0.1472 0.4268 0.054 Uiso 1 1 calc R U . . .
H82C H 0.0904 0.1344 0.3949 0.054 Uiso 1 1 calc R U . . .
O9 O -0.10455(13) 0.15122(6) 0.59486(11) 0.0277(4) Uani 1 1 d . . . . .
C91 C -0.2062(2) 0.15219(11) 0.54391(18) 0.0384(7) Uani 1 1 d . . . . .
H91A H -0.2414 0.1197 0.5458 0.046 Uiso 1 1 calc R U . . .
H91B H -0.1933 0.1589 0.4841 0.046 Uiso 1 1 calc R U . . .
C92 C -0.2826(2) 0.19059(12) 0.57321(19) 0.0424(7) Uani 1 1 d . . . . .
H92A H -0.3520 0.1900 0.5362 0.064 Uiso 1 1 calc R U . . .
H92B H -0.2968 0.1837 0.6321 0.064 Uiso 1 1 calc R U . . .
H92C H -0.2487 0.2229 0.5704 0.064 Uiso 1 1 calc R U . . .
O10 O 0.21626(13) 0.04262(6) 0.65870(10) 0.0220(3) Uani 1 1 d . . . . .
C101 C 0.1853(2) -0.00059(8) 0.61145(16) 0.0267(5) Uani 1 1 d . . . . .
H10A H 0.1914 0.0053 0.5502 0.032 Uiso 1 1 calc R U . . .
H10B H 0.1078 -0.0086 0.6181 0.032 Uiso 1 1 calc R U . . .
C102 C 0.2580(2) -0.04336(9) 0.6420(2) 0.0383(7) Uani 1 1 d . . . . .
H10C H 0.2353 -0.0726 0.6088 0.057 Uiso 1 1 calc R U . . .
H10D H 0.3346 -0.0357 0.6346 0.057 Uiso 1 1 calc R U . . .
H10E H 0.2511 -0.0495 0.7025 0.057 Uiso 1 1 calc R U . . .
O11 O 0.39477(13) 0.10198(6) 0.68888(10) 0.0237(4) Uani 1 1 d . . . . .
C111 C 0.4724(2) 0.06323(10) 0.68323(19) 0.0345(6) Uani 1 1 d . . . . .
H11A H 0.4423 0.0389 0.6405 0.041 Uiso 1 1 calc R U . . .
H11B H 0.4860 0.0465 0.7390 0.041 Uiso 1 1 calc R U . . .
C112 C 0.5783(2) 0.08334(12) 0.6580(2) 0.0542(9) Uani 1 1 d . . . . .
H11C H 0.6309 0.0566 0.6543 0.081 Uiso 1 1 calc R U . . .
H11D H 0.5649 0.0995 0.6024 0.081 Uiso 1 1 calc R U . . .
H11E H 0.6084 0.1071 0.7007 0.081 Uiso 1 1 calc R U . . .
O12 O 0.28931(13) 0.17525(6) 0.58950(10) 0.0234(4) Uani 1 1 d . . . . .
C121 C 0.3671(2) 0.19157(9) 0.53359(16) 0.0280(6) Uani 1 1 d . . . . .
H12A H 0.4245 0.1664 0.5306 0.034 Uiso 1 1 calc R U . . .
H12B H 0.4030 0.2219 0.5567 0.034 Uiso 1 1 calc R U . . .
C122 C 0.3120(3) 0.20117(13) 0.44594(19) 0.0486(8) Uani 1 1 d . . . . .
H12C H 0.3667 0.2123 0.4090 0.073 Uiso 1 1 calc R U . . .
H12D H 0.2774 0.1710 0.4227 0.073 Uiso 1 1 calc R U . . .
H12E H 0.2559 0.2265 0.4487 0.073 Uiso 1 1 calc R U . . .
O13 O 0.30997(14) 0.08145(6) 0.51997(11) 0.0306(4) Uani 1 1 d D . . . .
C131 C 0.3239(15) 0.0583(7) 0.4415(9) 0.055(3) Uani 0.3 1 d D . P A 1
H13A H 0.3507 0.0250 0.4565 0.066 Uiso 0.3 1 calc R U P A 1
H13B H 0.2490 0.0543 0.4121 0.066 Uiso 0.3 1 calc R U P A 1
C132 C 0.3846(18) 0.0739(5) 0.3824(10) 0.082(7) Uani 0.3 1 d D . P A 1
H13C H 0.3791 0.0507 0.3348 0.123 Uiso 0.3 1 calc R U P A 1
H13D H 0.3584 0.1061 0.3619 0.123 Uiso 0.3 1 calc R U P A 1
H13E H 0.4613 0.0764 0.4067 0.123 Uiso 0.3 1 calc R U P A 1
C133 C 0.3636(11) 0.0553(5) 0.4588(9) 0.055(3) Uani 0.4 1 d D . P A 2
H13F H 0.3893 0.0240 0.4855 0.066 Uiso 0.4 1 calc R U P A 2
H13G H 0.3073 0.0470 0.4113 0.066 Uiso 0.4 1 calc R U P A 2
C134 C 0.4492(7) 0.0753(5) 0.4242(8) 0.047(3) Uani 0.4 1 d D . P A 2
H13H H 0.4760 0.0523 0.3835 0.070 Uiso 0.4 1 calc R U P A 2
H13I H 0.4256 0.1056 0.3947 0.070 Uiso 0.4 1 calc R U P A 2
H13J H 0.5081 0.0825 0.4694 0.070 Uiso 0.4 1 calc R U P A 2
C135 C 0.3324(13) 0.0778(6) 0.4335(8) 0.055(3) Uani 0.3 1 d D . P A 3
H13K H 0.2664 0.0658 0.3980 0.066 Uiso 0.3 1 calc R U P A 3
H13L H 0.3514 0.1104 0.4122 0.066 Uiso 0.3 1 calc R U P A 3
C136 C 0.4161(17) 0.0469(8) 0.4277(16) 0.101(7) Uani 0.3 1 d D . P A 3
H13M H 0.4315 0.0444 0.3682 0.152 Uiso 0.3 1 calc R U P A 3
H13N H 0.4814 0.0590 0.4625 0.152 Uiso 0.3 1 calc R U P A 3
H13O H 0.3966 0.0145 0.4484 0.152 Uiso 0.3 1 calc R U P A 3
O14 O 0.37548(13) 0.19800(6) 0.75604(10) 0.0239(4) Uani 1 1 d . . . . .
C141 C 0.4794(2) 0.21815(10) 0.74245(17) 0.0300(6) Uani 1 1 d . . . . .
H14A H 0.4716 0.2385 0.6903 0.036 Uiso 1 1 calc R U . . .
H14B H 0.5315 0.1914 0.7338 0.036 Uiso 1 1 calc R U . . .
C142 C 0.5243(2) 0.24886(11) 0.8173(2) 0.0423(7) Uani 1 1 d . . . . .
H14C H 0.5957 0.2623 0.8065 0.063 Uiso 1 1 calc R U . . .
H14D H 0.4733 0.2757 0.8253 0.063 Uiso 1 1 calc R U . . .
H14E H 0.5331 0.2286 0.8687 0.063 Uiso 1 1 calc R U . . .
O15 O 0.17456(13) 0.23044(6) 0.79261(10) 0.0219(3) Uani 1 1 d . . . . .
C151 C 0.2103(2) 0.27261(9) 0.84084(17) 0.0277(5) Uani 1 1 d . . . . .
H15A H 0.2780 0.2856 0.8199 0.033 Uiso 1 1 calc R U . . .
H15B H 0.2276 0.2634 0.9014 0.033 Uiso 1 1 calc R U . . .
C152 C 0.1227(2) 0.31179(10) 0.8335(2) 0.0439(8) Uani 1 1 d . . . . .
H15C H 0.1490 0.3404 0.8671 0.066 Uiso 1 1 calc R U . . .
H15D H 0.1064 0.3213 0.7736 0.066 Uiso 1 1 calc R U . . .
H15E H 0.0560 0.2991 0.8550 0.066 Uiso 1 1 calc R U . . .
O16 O 0.27074(14) 0.27005(6) 0.65087(11) 0.0286(4) Uani 1 1 d D . . . .
C161 C 0.2958(4) 0.31360(11) 0.6073(3) 0.0410(10) Uani 0.922(9) 1 d D . P B 4
H16A H 0.2307 0.3243 0.5693 0.049 Uiso 0.922(9) 1 calc R U P B 4
H16B H 0.3564 0.3073 0.5718 0.049 Uiso 0.922(9) 1 calc R U P B 4
C162 C 0.3281(7) 0.35207(16) 0.6698(4) 0.123(3) Uani 0.922(9) 1 d D . P B 4
H16C H 0.3453 0.3821 0.6399 0.184 Uiso 0.922(9) 1 calc R U P B 4
H16D H 0.2676 0.3584 0.7043 0.184 Uiso 0.922(9) 1 calc R U P B 4
H16E H 0.3929 0.3414 0.7068 0.184 Uiso 0.922(9) 1 calc R U P B 4
C163 C 0.330(4) 0.3151(12) 0.636(4) 0.0410(10) Uani 0.078(9) 1 d D . P B 5
H16F H 0.3655 0.3133 0.5828 0.049 Uiso 0.078(9) 1 calc R U P B 5
H16G H 0.3856 0.3225 0.6843 0.049 Uiso 0.078(9) 1 calc R U P B 5
C164 C 0.241(5) 0.3512(19) 0.630(5) 0.123(3) Uani 0.078(9) 1 d D . P B 5
H16H H 0.2707 0.3837 0.6195 0.184 Uiso 0.078(9) 1 calc R U P B 5
H16I H 0.1860 0.3426 0.5822 0.184 Uiso 0.078(9) 1 calc R U P B 5
H16J H 0.2059 0.3517 0.6828 0.184 Uiso 0.078(9) 1 calc R U P B 5
O17 O 0.1858(2) 0.11617(8) 1.05769(12) 0.0556(6) Uani 1 1 d . . . . .
H17 H 0.1592 0.1416 1.0338 0.083 Uiso 1 1 d R U . C .
C171 C 0.1371(7) 0.0989(3) 1.1222(5) 0.064(2) Uani 0.635(11) 1 d . . P C 6
H17A H 0.1681 0.0661 1.1366 0.077 Uiso 0.635(11) 1 calc R U P C 6
H17B H 0.0583 0.0944 1.1026 0.077 Uiso 0.635(11) 1 calc R U P C 6
C172 C 0.1450(8) 0.1281(4) 1.2009(4) 0.108(4) Uani 0.635(11) 1 d . . P C 6
H17C H 0.1057 0.1113 1.2436 0.163 Uiso 0.635(11) 1 calc R U P C 6
H17D H 0.2223 0.1319 1.2229 0.163 Uiso 0.635(11) 1 calc R U P C 6
H17E H 0.1121 0.1603 1.1888 0.163 Uiso 0.635(11) 1 calc R U P C 6
C173 C 0.1857(15) 0.1116(5) 1.1522(7) 0.066(4) Uani 0.365(11) 1 d . . P C 7
H17F H 0.1103 0.1055 1.1671 0.080 Uiso 0.365(11) 1 calc R U P C 7
H17G H 0.2332 0.0841 1.1740 0.080 Uiso 0.365(11) 1 calc R U P C 7
C174 C 0.2262(14) 0.1561(4) 1.1877(7) 0.081(5) Uani 0.365(11) 1 d . . P C 7
H17H H 0.2276 0.1547 1.2499 0.122 Uiso 0.365(11) 1 calc R U P C 7
H17I H 0.3007 0.1616 1.1724 0.122 Uiso 0.365(11) 1 calc R U P C 7
H17J H 0.1784 0.1829 1.1656 0.122 Uiso 0.365(11) 1 calc R U P C 7
O18 O 0.40147(17) 0.07637(8) 1.01715(13) 0.0457(5) Uani 1 1 d . . . . .
H18 H 0.4487 0.0896 0.9897 0.090(15) Uiso 1 1 d R . . D .
C181 C 0.4475(5) 0.0789(3) 1.0996(3) 0.0412(16) Uani 0.558(8) 1 d . . P D 8
H18A H 0.3898 0.0720 1.1375 0.049 Uiso 0.558(8) 1 calc R U P D 8
H18B H 0.4732 0.1128 1.1112 0.049 Uiso 0.558(8) 1 calc R U P D 8
C182 C 0.5419(8) 0.0448(4) 1.1230(6) 0.072(2) Uani 0.558(8) 1 d . . P D 8
H18C H 0.5691 0.0494 1.1831 0.109 Uiso 0.558(8) 1 calc R U P D 8
H18D H 0.5173 0.0109 1.1137 0.109 Uiso 0.558(8) 1 calc R U P D 8
H18E H 0.6010 0.0518 1.0874 0.109 Uiso 0.558(8) 1 calc R U P D 8
C183 C 0.4488(7) 0.0459(4) 1.0821(5) 0.055(3) Uani 0.442(8) 1 d . . P D 9
H18F H 0.4838 0.0180 1.0554 0.065 Uiso 0.442(8) 1 calc R U P D 9
H18G H 0.3892 0.0324 1.1130 0.065 Uiso 0.442(8) 1 calc R U P D 9
C184 C 0.5304(11) 0.0681(5) 1.1444(8) 0.072(2) Uani 0.442(8) 1 d . . P D 9
H18H H 0.5578 0.0435 1.1865 0.109 Uiso 0.442(8) 1 calc R U P D 9
H18I H 0.5915 0.0806 1.1153 0.109 Uiso 0.442(8) 1 calc R U P D 9
H18J H 0.4966 0.0951 1.1731 0.109 Uiso 0.442(8) 1 calc R U P D 9
O19 O 0.19936(16) 0.01490(7) 0.98334(12) 0.0390(5) Uani 1 1 d . . . . .
H19 H 0.1649 0.0026 0.9397 0.059 Uiso 1 1 d R U . E .
C191 C 0.2464(6) -0.0225(2) 1.0328(5) 0.059(2) Uani 0.579(9) 1 d . . P E 10
H19A H 0.2747 -0.0091 1.0891 0.071 Uiso 0.579(9) 1 calc R U P E 10
H19B H 0.3098 -0.0354 1.0057 0.071 Uiso 0.579(9) 1 calc R U P E 10
C192 C 0.1706(10) -0.0636(4) 1.0460(6) 0.041(3) Uani 0.579(9) 1 d . . P E 10
H19C H 0.2099 -0.0887 1.0816 0.062 Uiso 0.579(9) 1 calc R U P E 10
H19D H 0.1085 -0.0515 1.0743 0.062 Uiso 0.579(9) 1 calc R U P E 10
H19E H 0.1436 -0.0778 0.9907 0.062 Uiso 0.579(9) 1 calc R U P E 10
C193 C 0.1614(9) -0.0124(3) 1.0534(5) 0.049(3) Uani 0.421(9) 1 d . . P E 11
H19F H 0.2100 -0.0041 1.1056 0.059 Uiso 0.421(9) 1 calc R U P E 11
H19G H 0.0871 -0.0004 1.0618 0.059 Uiso 0.421(9) 1 calc R U P E 11
C194 C 0.156(2) -0.0630(9) 1.0477(14) 0.100(8) Uani 0.421(9) 1 d . . P E 11
H19H H 0.1293 -0.0763 1.0993 0.150 Uiso 0.421(9) 1 calc R U P E 11
H19I H 0.1060 -0.0723 0.9979 0.150 Uiso 0.421(9) 1 calc R U P E 11
H19J H 0.2295 -0.0761 1.0418 0.150 Uiso 0.421(9) 1 calc R U P E 11

loop_
_atom_site_aniso_label
_atom_site_aniso_U_11
_atom_site_aniso_U_22
_atom_site_aniso_U_33
_atom_site_aniso_U_23
_atom_site_aniso_U_13
_atom_site_aniso_U_12
Ti1 0.0199(2) 0.0207(2) 0.0215(2) -0.00075(17) -0.00007(16) 0.00116(16)
Ti2 0.0222(2) 0.0191(2) 0.0216(2) -0.00074(17) 0.00462(17) -0.00022(16)
Ti3 0.0241(2) 0.0164(2) 0.0224(2) 0.00122(17) 0.00216(17) -0.00101(16)
Mg1 0.0225(4) 0.0210(4) 0.0265(4) 0.0012(3) 0.0001(3) 0.0007(3)
Mg2 0.0232(4) 0.0185(4) 0.0229(4) 0.0002(3) 0.0029(3) -0.0001(3)
Mg3 0.0222(4) 0.0189(4) 0.0228(4) -0.0008(3) 0.0013(3) 0.0008(3)
Cl1 0.0266(3) 0.0425(4) 0.0448(4) 0.0062(3) -0.0061(3) 0.0018(3)
Cl2 0.0464(4) 0.0213(3) 0.0363(4) 0.0037(3) 0.0071(3) -0.0050(3)
Cl3 0.0412(4) 0.0346(4) 0.0280(3) -0.0052(3) 0.0071(3) 0.0063(3)
Mg4 0.0330(5) 0.0253(4) 0.0219(4) 0.0037(4) -0.0010(3) 0.0023(4)
O1 0.0186(8) 0.0171(8) 0.0208(8) -0.0005(6) 0.0012(6) -0.0010(6)
O2 0.0255(9) 0.0238(9) 0.0218(9) -0.0037(7) -0.0039(7) -0.0007(7)
O3 0.0258(9) 0.0189(8) 0.0272(9) 0.0033(7) 0.0009(7) 0.0057(7)
O4 0.0248(9) 0.0213(8) 0.0240(9) 0.0005(7) 0.0049(7) -0.0020(7)
O5 0.0263(9) 0.0203(8) 0.0219(8) 0.0045(7) -0.0009(7) 0.0023(7)
C51 0.0386(15) 0.0281(13) 0.0275(14) 0.0083(11) -0.0037(11) 0.0012(11)
C52 0.0498(19) 0.0316(16) 0.056(2) 0.0154(14) 0.0052(15) 0.0140(13)
O6 0.0202(8) 0.0203(8) 0.0256(9) -0.0018(7) 0.0022(7) 0.0043(6)
C61 0.0247(13) 0.0237(12) 0.0321(14) -0.0038(11) 0.0011(10) 0.0043(10)
C62 0.0270(14) 0.0393(16) 0.0427(17) -0.0065(13) 0.0106(12) 0.0038(12)
O7 0.0180(8) 0.0218(8) 0.0277(9) -0.0027(7) 0.0027(7) -0.0047(6)
C71 0.0231(13) 0.0275(13) 0.0411(16) -0.0032(12) 0.0060(11) -0.0036(10)
C72 0.0295(15) 0.0370(16) 0.060(2) -0.0140(15) 0.0025(14) -0.0116(12)
O8 0.0252(9) 0.0233(8) 0.0190(8) -0.0016(7) -0.0011(7) -0.0015(7)
C81 0.0310(14) 0.0256(13) 0.0240(13) -0.0028(10) -0.0041(10) -0.0006(10)
C82 0.0461(17) 0.0375(16) 0.0230(13) 0.0006(12) -0.0019(12) -0.0020(13)
O9 0.0233(9) 0.0305(9) 0.0282(9) -0.0015(8) -0.0024(7) 0.0034(7)
C91 0.0230(14) 0.0551(19) 0.0351(16) -0.0015(14) -0.0069(11) 0.0045(12)
C92 0.0309(15) 0.056(2) 0.0388(17) 0.0069(15) -0.0012(12) 0.0106(14)
O10 0.0233(8) 0.0184(8) 0.0248(9) -0.0046(7) 0.0053(7) -0.0007(6)
C101 0.0288(13) 0.0205(12) 0.0307(14) -0.0067(10) 0.0018(11) -0.0023(10)
C102 0.0403(16) 0.0234(13) 0.0504(18) -0.0066(13) 0.0018(13) 0.0035(12)
O11 0.0211(8) 0.0202(8) 0.0304(9) -0.0002(7) 0.0058(7) 0.0022(6)
C111 0.0272(14) 0.0318(14) 0.0449(17) -0.0032(13) 0.0057(12) 0.0078(11)
C112 0.0249(16) 0.052(2) 0.088(3) -0.0109(19) 0.0163(16) 0.0039(14)
O12 0.0255(9) 0.0230(8) 0.0226(9) 0.0022(7) 0.0066(7) -0.0037(7)
C121 0.0286(13) 0.0268(13) 0.0299(14) 0.0000(11) 0.0093(11) -0.0078(10)
C122 0.0468(19) 0.067(2) 0.0342(16) 0.0177(16) 0.0132(14) -0.0065(16)
O13 0.0317(10) 0.0335(10) 0.0281(10) -0.0052(8) 0.0106(8) -0.0024(8)
C131 0.051(6) 0.072(6) 0.047(5) -0.037(4) 0.033(5) -0.036(6)
C132 0.17(2) 0.028(7) 0.056(9) -0.009(6) 0.058(12) -0.029(9)
C133 0.051(6) 0.072(6) 0.047(5) -0.037(4) 0.033(5) -0.036(6)
C134 0.032(5) 0.068(7) 0.045(6) -0.023(5) 0.022(4) -0.009(4)
C135 0.051(6) 0.072(6) 0.047(5) -0.037(4) 0.033(5) -0.036(6)
C136 0.062(12) 0.15(2) 0.099(17) -0.048(18) 0.033(11) 0.005(14)
O14 0.0203(8) 0.0229(9) 0.0284(9) -0.0008(7) 0.0021(7) -0.0056(7)
C141 0.0218(13) 0.0308(14) 0.0372(15) 0.0025(11) 0.0025(11) -0.0057(10)
C142 0.0289(15) 0.0390(17) 0.057(2) -0.0150(15) -0.0047(13) -0.0060(12)
O15 0.0260(9) 0.0162(8) 0.0230(9) -0.0036(7) 0.0001(7) -0.0001(7)
C151 0.0307(14) 0.0209(12) 0.0309(14) -0.0060(11) 0.0007(11) -0.0036(10)
C152 0.0490(18) 0.0217(13) 0.059(2) -0.0148(13) -0.0055(15) 0.0061(12)
O16 0.0344(10) 0.0182(8) 0.0334(10) 0.0054(8) 0.0049(8) -0.0030(7)
C161 0.053(3) 0.0239(15) 0.047(3) 0.0113(15) 0.0107(18) -0.0058(15)
C162 0.248(9) 0.048(3) 0.075(4) -0.001(2) 0.022(5) -0.078(4)
C163 0.053(3) 0.0239(15) 0.047(3) 0.0113(15) 0.0107(18) -0.0058(15)
C164 0.248(9) 0.048(3) 0.075(4) -0.001(2) 0.022(5) -0.078(4)
O17 0.0886(18) 0.0560(14) 0.0225(10) 0.0043(10) 0.0063(11) 0.0298(13)
C171 0.086(6) 0.066(5) 0.047(5) 0.013(4) 0.043(4) 0.004(4)
C172 0.121(7) 0.174(10) 0.038(4) -0.034(5) 0.044(4) -0.020(7)
C173 0.109(11) 0.060(8) 0.025(6) -0.018(5) -0.020(6) 0.024(7)
C174 0.121(13) 0.071(8) 0.047(7) -0.009(6) -0.011(7) -0.017(7)
O18 0.0402(12) 0.0515(13) 0.0420(12) 0.0221(11) -0.0116(10) -0.0048(10)
C181 0.062(4) 0.030(3) 0.029(3) 0.002(2) -0.012(2) 0.001(3)
C182 0.078(4) 0.068(6) 0.062(5) -0.001(4) -0.038(4) 0.026(5)
C183 0.060(5) 0.055(6) 0.045(5) 0.015(4) -0.012(4) 0.005(4)
C184 0.078(4) 0.068(6) 0.062(5) -0.001(4) -0.038(4) 0.026(5)
O19 0.0510(12) 0.0359(11) 0.0297(10) 0.0109(9) 0.0017(9) -0.0091(9)
C191 0.052(4) 0.042(3) 0.081(5) 0.034(3) -0.004(3) 0.000(3)
C192 0.049(5) 0.041(6) 0.031(4) 0.013(4) -0.008(4) -0.010(4)
C193 0.076(7) 0.047(5) 0.029(4) 0.010(3) 0.027(4) -0.001(4)
C194 0.101(13) 0.071(13) 0.144(16) 0.049(11) 0.089(11) 0.007(9)

loop_
_atom_type_symbol
_atom_type_description
_atom_type_scat_dispersion_real
_atom_type_scat_dispersion_imag
_atom_type_scat_source
C C 0.0033 0.0016 'International Tables Vol C Tables 4.2.6.8 and 6.1.1.4'
H H 0.0000 0.0000 'International Tables Vol C Tables 4.2.6.8 and 6.1.1.4'
O O 0.0106 0.0060 'International Tables Vol C Tables 4.2.6.8 and 6.1.1.4'
Mg Mg 0.0486 0.0363 'International Tables Vol C Tables 4.2.6.8 and 6.1.1.4'
Cl Cl 0.1484 0.1585 'International Tables Vol C Tables 4.2.6.8 and 6.1.1.4'
Ti Ti 0.2776 0.4457 'International Tables Vol C Tables 4.2.6.8 and 6.1.1.4'

loop_
_geom_angle_atom_site_label_1
_geom_angle_atom_site_label_2
_geom_angle_atom_site_label_3
_geom_angle
O9 Ti1 O6 98.64(8)
O9 Ti1 O7 98.53(7)
O6 Ti1 O7 90.38(7)
O9 Ti1 O5 96.11(7)
O6 Ti1 O5 89.92(7)
O7 Ti1 O5 165.14(7)
O9 Ti1 O8 96.32(7)
O6 Ti1 O8 165.02(7)
O7 Ti1 O8 88.09(7)
O5 Ti1 O8 87.80(7)
O9 Ti1 O1 171.73(7)
O6 Ti1 O1 87.37(7)
O7 Ti1 O1 87.04(6)
O5 Ti1 O1 78.13(6)
O8 Ti1 O1 77.67(6)
O9 Ti1 Ti3 133.84(6)
O6 Ti1 Ti3 84.54(5)
O7 Ti1 Ti3 127.58(5)
O5 Ti1 Ti3 37.74(5)
O8 Ti1 Ti3 84.61(5)
O1 Ti1 Ti3 40.70(4)
O9 Ti1 Ti2 134.17(6)
O6 Ti1 Ti2 127.17(5)
O7 Ti1 Ti2 83.96(5)
O5 Ti1 Ti2 84.04(5)
O8 Ti1 Ti2 37.86(5)
O1 Ti1 Ti2 40.00(4)
Ti3 Ti1 Ti2 59.80(2)
O9 Ti1 Mg2 135.56(6)
O6 Ti1 Mg2 85.30(5)
O7 Ti1 Mg2 37.03(5)
O5 Ti1 Mg2 128.27(5)
O8 Ti1 Mg2 84.52(5)
O1 Ti1 Mg2 50.23(4)
Ti3 Ti1 Mg2 90.56(3)
Ti2 Ti1 Mg2 59.85(2)
O9 Ti1 Mg3 134.86(6)
O6 Ti1 Mg3 36.23(5)
O7 Ti1 Mg3 85.98(5)
O5 Ti1 Mg3 85.50(5)
O8 Ti1 Mg3 128.80(5)
O1 Ti1 Mg3 51.27(5)
Ti3 Ti1 Mg3 60.51(2)
Ti2 Ti1 Mg3 90.94(3)
Mg2 Ti1 Mg3 61.60(2)
O13 Ti2 O11 98.23(8)
O13 Ti2 O10 96.89(8)
O11 Ti2 O10 88.99(7)
O13 Ti2 O12 96.12(8)
O11 Ti2 O12 89.57(7)
O10 Ti2 O12 166.99(7)
O13 Ti2 O8 95.96(8)
O11 Ti2 O8 165.78(7)
O10 Ti2 O8 90.11(7)
O12 Ti2 O8 88.12(7)
O13 Ti2 O1 172.19(8)
O11 Ti2 O1 87.42(7)
O10 Ti2 O1 88.56(6)
O12 Ti2 O1 78.45(6)
O8 Ti2 O1 78.37(7)
O13 Ti2 Ti3 134.04(6)
O11 Ti2 Ti3 84.70(5)
O10 Ti2 Ti3 129.07(5)
O12 Ti2 Ti3 37.92(5)
O8 Ti2 Ti3 84.86(5)
O1 Ti2 Ti3 40.78(4)
O13 Ti2 Ti1 133.81(6)
O11 Ti2 Ti1 127.94(5)
O10 Ti2 Ti1 86.21(5)
O12 Ti2 Ti1 84.49(5)
O8 Ti2 Ti1 37.85(5)
O1 Ti2 Ti1 40.71(4)
Ti3 Ti2 Ti1 60.097(15)
O13 Ti2 Mg2 134.81(6)
O11 Ti2 Mg2 85.50(5)
O10 Ti2 Mg2 37.96(5)
O12 Ti2 Mg2 129.03(5)
O8 Ti2 Mg2 85.08(5)
O1 Ti2 Mg2 50.69(5)
Ti3 Ti2 Mg2 91.12(2)
Ti1 Ti2 Mg2 60.50(2)
O13 Ti2 Mg1 134.82(6)
O11 Ti2 Mg1 36.60(5)
O10 Ti2 Mg1 86.02(5)
O12 Ti2 Mg1 85.13(5)
O8 Ti2 Mg1 129.18(5)
O1 Ti2 Mg1 50.92(5)
Ti3 Ti2 Mg1 60.269(18)
Ti1 Ti2 Mg1 91.34(3)
Mg2 Ti2 Mg1 61.98(3)
O16 Ti3 O15 100.70(8)
O16 Ti3 O14 98.30(8)
O15 Ti3 O14 89.65(7)
O16 Ti3 O12 94.43(8)
O15 Ti3 O12 164.80(7)
O14 Ti3 O12 89.62(7)
O16 Ti3 O5 95.78(7)
O15 Ti3 O5 89.68(7)
O14 Ti3 O5 165.78(7)
O12 Ti3 O5 87.32(7)
O16 Ti3 O1 169.53(8)
O15 Ti3 O1 87.58(6)
O14 Ti3 O1 88.06(6)
O12 Ti3 O1 77.23(6)
O5 Ti3 O1 77.71(6)
O16 Ti3 Ti2 131.71(6)
O15 Ti3 Ti2 127.55(5)
O14 Ti3 Ti2 85.22(5)
O12 Ti3 Ti2 37.28(5)
O5 Ti3 Ti2 83.93(5)
O1 Ti3 Ti2 40.18(4)
O16 Ti3 Ti1 132.94(6)
O15 Ti3 Ti1 84.56(5)
O14 Ti3 Ti1 128.64(5)
O12 Ti3 Ti1 84.05(5)
O5 Ti3 Ti1 37.19(5)
O1 Ti3 Ti1 40.82(4)
Ti2 Ti3 Ti1 60.106(18)
O16 Ti3 Mg1 135.22(6)
O15 Ti3 Mg1 85.17(5)
O14 Ti3 Mg1 36.99(5)
O12 Ti3 Mg1 85.13(5)
O5 Ti3 Mg1 128.82(5)
O1 Ti3 Mg1 51.25(5)
Ti2 Ti3 Mg1 60.78(2)
Ti1 Ti3 Mg1 91.65(3)
O16 Ti3 Mg3 137.08(6)
O15 Ti3 Mg3 36.42(5)
O14 Ti3 Mg3 85.90(5)
O12 Ti3 Mg3 128.41(5)
O5 Ti3 Mg3 85.14(5)
O1 Ti3 Mg3 51.29(4)
Ti2 Ti3 Mg3 91.14(2)
Ti1 Ti3 Mg3 60.54(2)
Mg1 Ti3 Mg3 61.79(2)
O2 Mg1 O11 158.18(8)
O2 Mg1 O14 92.84(7)
O11 Mg1 O14 88.09(7)
O2 Mg1 O3 79.74(7)
O11 Mg1 O3 91.35(7)
O14 Mg1 O3 158.01(8)
O2 Mg1 Cl1 99.14(6)
O11 Mg1 Cl1 101.79(6)
O14 Mg1 Cl1 103.91(6)
O3 Mg1 Cl1 97.73(6)
O2 Mg1 O1 84.92(6)
O11 Mg1 O1 74.24(6)
O14 Mg1 O1 75.25(6)
O3 Mg1 O1 83.44(6)
Cl1 Mg1 O1 175.91(5)
O2 Mg1 Mg4 40.94(5)
O11 Mg1 Mg4 131.81(6)
O14 Mg1 Mg4 133.47(6)
O3 Mg1 Mg4 40.67(5)
Cl1 Mg1 Mg4 91.50(4)
O1 Mg1 Mg4 91.92(5)
O2 Mg1 Ti3 86.41(5)
O11 Mg1 Ti3 81.99(5)
O14 Mg1 Ti3 34.70(5)
O3 Mg1 Ti3 123.55(6)
Cl1 Mg1 Ti3 138.60(4)
O1 Mg1 Ti3 40.70(4)
Mg4 Mg1 Ti3 116.81(3)
O2 Mg1 Ti2 124.20(6)
O11 Mg1 Ti2 34.43(5)
O14 Mg1 Ti2 81.99(5)
O3 Mg1 Ti2 85.17(5)
Cl1 Mg1 Ti2 136.18(4)
O1 Mg1 Ti2 39.89(4)
Mg4 Mg1 Ti2 116.04(3)
Ti3 Mg1 Ti2 58.95(2)
O2 Mg1 Mg2 80.42(5)
O11 Mg1 Mg2 80.82(5)
O14 Mg1 Mg2 122.96(6)
O3 Mg1 Mg2 35.63(5)
Cl1 Mg1 Mg2 133.13(4)
O1 Mg1 Mg2 47.83(4)
Mg4 Mg1 Mg2 57.72(3)
Ti3 Mg1 Mg2 88.27(3)
Ti2 Mg1 Mg2 58.37(2)
O2 Mg1 Mg3 35.90(5)
O11 Mg1 Mg3 123.13(6)
O14 Mg1 Mg3 82.18(5)
O3 Mg1 Mg3 79.76(5)
Cl1 Mg1 Mg3 134.98(4)
O1 Mg1 Mg3 49.06(4)
Mg4 Mg1 Mg3 57.53(3)
Ti3 Mg1 Mg3 59.37(2)
Ti2 Mg1 Mg3 88.70(3)
Mg2 Mg1 Mg3 59.81(3)
O3 Mg2 O7 159.41(7)
O3 Mg2 O4 79.71(7)
O7 Mg2 O4 92.71(7)
O3 Mg2 O10 92.08(7)
O7 Mg2 O10 88.66(7)
O4 Mg2 O10 159.85(8)
O3 Mg2 Cl2 101.04(6)
O7 Mg2 Cl2 98.88(6)
O4 Mg2 Cl2 97.28(6)
O10 Mg2 Cl2 102.37(6)
O3 Mg2 O1 84.78(6)
O7 Mg2 O1 75.43(6)
O4 Mg2 O1 84.91(6)
O10 Mg2 O1 75.98(6)
Cl2 Mg2 O1 174.04(5)
O3 Mg2 Mg4 40.70(5)
O7 Mg2 Mg4 133.44(6)
O4 Mg2 Mg4 40.89(5)
O10 Mg2 Mg4 132.68(6)
Cl2 Mg2 Mg4 92.43(3)
O1 Mg2 Mg4 92.83(5)
O3 Mg2 Ti2 86.54(5)
O7 Mg2 Ti2 82.15(5)
O4 Mg2 Ti2 124.87(6)
O10 Mg2 Ti2 35.52(5)
Cl2 Mg2 Ti2 137.83(3)
O1 Mg2 Ti2 40.53(4)
Mg4 Mg2 Ti2 117.44(3)
O3 Mg2 Ti1 125.00(6)
O7 Mg2 Ti1 34.69(5)
O4 Mg2 Ti1 86.03(5)
O10 Mg2 Ti1 83.71(5)
Cl2 Mg2 Ti1 133.50(4)
O1 Mg2 Ti1 40.93(4)
Mg4 Mg2 Ti1 117.23(3)
Ti2 Mg2 Ti1 59.65(2)
O3 Mg2 Mg3 80.22(5)
O7 Mg2 Mg3 82.55(5)
O4 Mg2 Mg3 35.57(5)
O10 Mg2 Mg3 125.16(5)
Cl2 Mg2 Mg3 132.46(4)
O1 Mg2 Mg3 49.37(4)
Mg4 Mg2 Mg3 57.70(2)
Ti2 Mg2 Mg3 89.65(3)
Ti1 Mg2 Mg3 59.57(3)
O3 Mg2 Mg1 35.90(5)
O7 Mg2 Mg1 124.20(6)
O4 Mg2 Mg1 80.29(5)
O10 Mg2 Mg1 82.33(5)
Cl2 Mg2 Mg1 136.87(4)
O1 Mg2 Mg1 48.91(4)
Mg4 Mg2 Mg1 57.84(3)
Ti2 Mg2 Mg1 59.65(3)
Ti1 Mg2 Mg1 89.51(3)
Mg3 Mg2 Mg1 60.17(3)
O4 Mg3 O6 91.92(7)
O4 Mg3 O15 157.57(8)
O6 Mg3 O15 87.64(7)
O4 Mg3 O2 80.25(7)
O6 Mg3 O2 157.80(7)
O15 Mg3 O2 91.83(7)
O4 Mg3 Cl3 100.12(6)
O6 Mg3 Cl3 103.42(6)
O15 Mg3 Cl3 101.79(6)
O2 Mg3 Cl3 98.41(6)
O4 Mg3 O1 83.80(6)
O6 Mg3 O1 74.18(6)
O15 Mg3 O1 74.51(6)
O2 Mg3 O1 84.28(6)
Cl3 Mg3 O1 175.55(5)
O4 Mg3 Mg4 40.95(5)
O6 Mg3 Mg4 132.59(6)
O15 Mg3 Mg4 132.73(6)
O2 Mg3 Mg4 41.21(5)
Cl3 Mg3 Mg4 92.48(4)
O1 Mg3 Mg4 91.88(5)
O4 Mg3 Ti3 123.67(5)
O6 Mg3 Ti3 81.40(5)
O15 Mg3 Ti3 34.18(5)
O2 Mg3 Ti3 85.74(5)
Cl3 Mg3 Ti3 135.96(4)
O1 Mg3 Ti3 40.44(4)
Mg4 Mg3 Ti3 116.60(3)
O4 Mg3 Ti1 85.65(5)
O6 Mg3 Ti1 33.74(5)
O15 Mg3 Ti1 81.57(5)
O2 Mg3 Ti1 124.31(6)
Cl3 Mg3 Ti1 137.17(4)
O1 Mg3 Ti1 40.54(4)
Mg4 Mg3 Ti1 116.69(3)
Ti3 Mg3 Ti1 58.95(2)
O4 Mg3 Mg2 35.92(5)
O6 Mg3 Mg2 81.12(5)
O15 Mg3 Mg2 122.27(6)
O2 Mg3 Mg2 80.44(5)
Cl3 Mg3 Mg2 135.92(4)
O1 Mg3 Mg2 47.90(4)
Mg4 Mg3 Mg2 57.89(3)
Ti3 Mg3 Mg2 88.09(3)
Ti1 Mg3 Mg2 58.84(2)
O4 Mg3 Mg1 80.39(5)
O6 Mg3 Mg1 122.76(6)
O15 Mg3 Mg1 81.04(5)
O2 Mg3 Mg1 35.65(5)
Cl3 Mg3 Mg1 133.82(4)
O1 Mg3 Mg1 48.67(4)
Mg4 Mg3 Mg1 57.84(3)
Ti3 Mg3 Mg1 58.85(3)
Ti1 Mg3 Mg1 89.01(3)
Mg2 Mg3 Mg1 60.02(2)
O3 Mg4 O17 170.55(9)
O3 Mg4 O4 79.16(7)
O17 Mg4 O4 94.88(9)
O3 Mg4 O2 79.20(7)
O17 Mg4 O2 92.56(9)
O4 Mg4 O2 79.40(7)
O3 Mg4 O19 93.70(8)
O17 Mg4 O19 93.91(9)
O4 Mg4 O19 92.77(8)
O2 Mg4 O19 170.24(8)
O3 Mg4 O18 93.01(9)
O17 Mg4 O18 92.27(10)
O4 Mg4 O18 170.91(9)
O2 Mg4 O18 94.71(8)
O19 Mg4 O18 92.33(9)
O3 Mg4 Mg3 85.42(5)
O17 Mg4 Mg3 85.31(7)
O4 Mg4 Mg3 40.31(5)
O2 Mg4 Mg3 40.98(5)
O19 Mg4 Mg3 132.46(7)
O18 Mg4 Mg3 135.21(7)
O3 Mg4 Mg2 40.35(5)
O17 Mg4 Mg2 135.14(8)
O4 Mg4 Mg2 40.67(5)
O2 Mg4 Mg2 85.52(5)
O19 Mg4 Mg2 84.75(6)
O18 Mg4 Mg2 132.58(7)
Mg3 Mg4 Mg2 64.42(3)
O3 Mg4 Mg1 40.64(5)
O17 Mg4 Mg1 132.21(8)
O4 Mg4 Mg1 85.46(6)
O2 Mg4 Mg1 40.42(5)
O19 Mg4 Mg1 133.86(7)
O18 Mg4 Mg1 85.59(7)
Mg3 Mg4 Mg1 64.63(3)
Mg2 Mg4 Mg1 64.45(3)
O3 Mg4 H17 149.6
O17 Mg4 H17 20.9
O4 Mg4 H17 80.6
O2 Mg4 H17 75.0
O19 Mg4 H17 109.7
O18 Mg4 H17 104.7
Mg3 Mg4 H17 64.6
Mg2 Mg4 H17 120.8
Mg1 Mg4 H17 115.4
Ti2 O1 Ti3 99.04(7)
Ti2 O1 Ti1 99.29(7)
Ti3 O1 Ti1 98.47(6)
Ti2 O1 Mg2 88.78(6)
Ti3 O1 Mg2 168.24(8)
Ti1 O1 Mg2 88.84(6)
Ti2 O1 Mg1 89.19(6)
Ti3 O1 Mg1 88.05(6)
Ti1 O1 Mg1 168.29(8)
Mg2 O1 Mg1 83.26(5)
Ti2 O1 Mg3 168.59(8)
Ti3 O1 Mg3 88.27(6)
Ti1 O1 Mg3 88.19(6)
Mg2 O1 Mg3 82.74(5)
Mg1 O1 Mg3 82.27(5)
Mg1 O2 Mg3 108.45(8)
Mg1 O2 Mg4 98.64(8)
Mg3 O2 Mg4 97.81(7)
Mg1 O2 H2 116.4
Mg3 O2 H2 116.4
Mg4 O2 H2 116.4
Mg2 O3 Mg1 108.47(8)
Mg2 O3 Mg4 98.94(8)
Mg1 O3 Mg4 98.69(8)
Mg2 O3 H3 116.1
Mg1 O3 H3 116.1
Mg4 O3 H3 116.1
Mg3 O4 Mg2 108.51(8)
Mg3 O4 Mg4 98.74(7)
Mg2 O4 Mg4 98.44(8)
Mg3 O4 H4 116.2
Mg2 O4 H4 116.2
Mg4 O4 H4 116.2
C51 O5 Ti1 126.10(15)
C51 O5 Ti3 124.14(15)
Ti1 O5 Ti3 105.07(7)
O5 C51 C52 110.9(2)
O5 C51 H51A 109.5
C52 C51 H51A 109.5
O5 C51 H51B 109.5
C52 C51 H51B 109.5
H51A C51 H51B 108.1
C51 C52 H52A 109.5
C51 C52 H52B 109.5
H52A C52 H52B 109.5
C51 C52 H52C 109.5
H52A C52 H52C 109.5
H52B C52 H52C 109.5
C61 O6 Ti1 124.28(14)
C61 O6 Mg3 117.89(14)
Ti1 O6 Mg3 110.03(8)
O6 C61 C62 110.2(2)
O6 C61 H61A 109.6
C62 C61 H61A 109.6
O6 C61 H61B 109.6
C62 C61 H61B 109.6
H61A C61 H61B 108.1
C61 C62 H62A 109.5
C61 C62 H62B 109.5
H62A C62 H62B 109.5
C61 C62 H62C 109.5
H62A C62 H62C 109.5
H62B C62 H62C 109.5
C71 O7 Ti1 121.96(15)
C71 O7 Mg2 119.14(15)
Ti1 O7 Mg2 108.28(7)
O7 C71 C72 110.9(2)
O7 C71 H71A 109.5
C72 C71 H71A 109.5
O7 C71 H71B 109.5
C72 C71 H71B 109.5
H71A C71 H71B 108.0
C71 C72 H72A 109.5
C71 C72 H72B 109.5
H72A C72 H72B 109.5
C71 C72 H72C 109.5
H72A C72 H72C 109.5
H72B C72 H72C 109.5
C81 O8 Ti1 123.56(14)
C81 O8 Ti2 125.79(14)
Ti1 O8 Ti2 104.29(7)
O8 C81 C82 111.1(2)
O8 C81 H81A 109.4
C82 C81 H81A 109.4
O8 C81 H81B 109.4
C82 C81 H81B 109.4
H81A C81 H81B 108.0
C81 C82 H82A 109.5
C81 C82 H82B 109.5
H82A C82 H82B 109.5
C81 C82 H82C 109.5
H82A C82 H82C 109.5
H82B C82 H82C 109.5
C91 O9 Ti1 174.43(17)
O9 C91 C92 112.2(2)
O9 C91 H91A 109.2
C92 C91 H91A 109.2
O9 C91 H91B 109.2
C92 C91 H91B 109.2
H91A C91 H91B 107.9
C91 C92 H92A 109.5
C91 C92 H92B 109.5
H92A C92 H92B 109.5
C91 C92 H92C 109.5
H92A C92 H92C 109.5
H92B C92 H92C 109.5
C101 O10 Ti2 126.90(15)
C101 O10 Mg2 119.93(14)
Ti2 O10 Mg2 106.52(7)
O10 C101 C102 110.9(2)
O10 C101 H10A 109.5
C102 C101 H10A 109.5
O10 C101 H10B 109.5
C102 C101 H10B 109.5
H10A C101 H10B 108.0
C101 C102 H10C 109.5
C101 C102 H10D 109.5
H10C C102 H10D 109.5
C101 C102 H10E 109.5
H10C C102 H10E 109.5
H10D C102 H10E 109.5
C111 O11 Ti2 121.52(15)
C111 O11 Mg1 119.86(16)
Ti2 O11 Mg1 108.96(8)
O11 C111 C112 110.1(2)
O11 C111 H11A 109.6
C112 C111 H11A 109.6
O11 C111 H11B 109.6
C112 C111 H11B 109.6
H11A C111 H11B 108.2
C111 C112 H11C 109.5
C111 C112 H11D 109.5
H11C C112 H11D 109.5
C111 C112 H11E 109.5
H11C C112 H11E 109.5
H11D C112 H11E 109.5
C121 O12 Ti2 124.11(14)
C121 O12 Ti3 127.19(14)
Ti2 O12 Ti3 104.79(7)
O12 C121 C122 111.0(2)
O12 C121 H12A 109.4
C122 C121 H12A 109.4
O12 C121 H12B 109.4
C122 C121 H12B 109.4
H12A C121 H12B 108.0
C121 C122 H12C 109.5
C121 C122 H12D 109.5
H12C C122 H12D 109.5
C121 C122 H12E 109.5
H12C C122 H12E 109.5
H12D C122 H12E 109.5
C131 O13 Ti2 165.9(7)
C133 O13 Ti2 167.0(7)
C135 O13 Ti2 159.8(7)
C132 C131 O13 126.9(14)
C132 C131 H13A 105.6
O13 C131 H13A 105.6
C132 C131 H13B 105.6
O13 C131 H13B 105.6
H13A C131 H13B 106.1
C131 C132 H13C 109.5
C131 C132 H13D 109.5
H13C C132 H13D 109.5
C131 C132 H13E 109.5
H13C C132 H13E 109.5
H13D C132 H13E 109.5
C134 C133 O13 120.4(9)
C134 C133 H13F 107.2
O13 C133 H13F 107.2
C134 C133 H13G 107.2
O13 C133 H13G 107.2
H13F C133 H13G 106.9
C133 C134 H13H 109.5
C133 C134 H13I 109.5
H13H C134 H13I 109.5
C133 C134 H13J 109.5
H13H C134 H13J 109.5
H13I C134 H13J 109.5
C136 C135 O13 109.5(15)
C136 C135 H13K 109.8
O13 C135 H13K 109.8
C136 C135 H13L 109.8
O13 C135 H13L 109.8
H13K C135 H13L 108.2
C135 C136 H13M 109.5
C135 C136 H13N 109.5
H13M C136 H13N 109.5
C135 C136 H13O 109.5
H13M C136 H13O 109.5
H13N C136 H13O 109.5
C141 O14 Ti3 125.81(15)
C141 O14 Mg1 119.86(15)
Ti3 O14 Mg1 108.31(7)
O14 C141 C142 110.9(2)
O14 C141 H14A 109.5
C142 C141 H14A 109.5
O14 C141 H14B 109.4
C142 C141 H14B 109.5
H14A C141 H14B 108.0
C141 C142 H14C 109.5
C141 C142 H14D 109.5
H14C C142 H14D 109.5
C141 C142 H14E 109.5
H14C C142 H14E 109.5
H14D C142 H14E 109.5
C151 O15 Ti3 122.10(15)
C151 O15 Mg3 121.43(15)
Ti3 O15 Mg3 109.40(8)
O15 C151 C152 110.9(2)
O15 C151 H15A 109.5
C152 C151 H15A 109.5
O15 C151 H15B 109.5
C152 C151 H15B 109.5
H15A C151 H15B 108.0
C151 C152 H15C 109.5
C151 C152 H15D 109.5
H15C C152 H15D 109.5
C151 C152 H15E 109.5
H15C C152 H15E 109.5
H15D C152 H15E 109.5
C161 O16 Ti3 171.3(2)
C163 O16 Ti3 162(2)
O16 C161 C162 109.4(3)
O16 C161 H16A 109.8
C162 C161 H16A 109.8
O16 C161 H16B 109.8
C162 C161 H16B 109.8
H16A C161 H16B 108.2
C161 C162 H16C 109.5
C161 C162 H16D 109.5
H16C C162 H16D 109.5
C161 C162 H16E 109.5
H16C C162 H16E 109.5
H16D C162 H16E 109.5
O16 C163 C164 102(3)
O16 C163 H16F 111.4
C164 C163 H16F 111.4
O16 C163 H16G 111.4
C164 C163 H16G 111.4
H16F C163 H16G 109.3
C163 C164 H16H 109.5
C163 C164 H16I 109.5
H16H C164 H16I 109.5
C163 C164 H16J 109.5
H16H C164 H16J 109.5
H16I C164 H16J 109.5
C171 O17 Mg4 134.2(4)
C173 O17 Mg4 143.3(5)
C171 O17 H17 117.2
C173 O17 H17 118.5
Mg4 O17 H17 97.8
O17 C171 C172 117.5(7)
O17 C171 H17A 107.9
C172 C171 H17A 107.9
O17 C171 H17B 107.9
C172 C171 H17B 107.9
H17A C171 H17B 107.2
C171 C172 H17C 109.5
C171 C172 H17D 109.5
H17C C172 H17D 109.5
C171 C172 H17E 109.5
H17C C172 H17E 109.5
H17D C172 H17E 109.5
C174 C173 O17 106.7(11)
C174 C173 H17F 110.4
O17 C173 H17F 110.4
C174 C173 H17G 110.4
O17 C173 H17G 110.4
H17F C173 H17G 108.6
C173 C174 H17H 109.5
C173 C174 H17I 109.5
H17H C174 H17I 109.5
C173 C174 H17J 109.5
H17H C174 H17J 109.5
H17I C174 H17J 109.5
C181 O18 Mg4 136.6(3)
C183 O18 Mg4 135.6(4)
C181 O18 H18 103.3
C183 O18 H18 112.2
Mg4 O18 H18 110.3
O18 C181 C182 115.8(7)
O18 C181 H18A 108.3
C182 C181 H18A 108.3
O18 C181 H18B 108.3
C182 C181 H18B 108.3
H18A C181 H18B 107.4
C181 C182 H18C 109.5
C181 C182 H18D 109.5
H18C C182 H18D 109.5
C181 C182 H18E 109.5
H18C C182 H18E 109.5
H18D C182 H18E 109.5
O18 C183 C184 116.6(10)
O18 C183 H18F 108.2
C184 C183 H18F 108.2
O18 C183 H18G 108.2
C184 C183 H18G 108.2
H18F C183 H18G 107.3
C183 C184 H18H 109.5
C183 C184 H18I 109.5
H18H C184 H18I 109.5
C183 C184 H18J 109.5
H18H C184 H18J 109.5
H18I C184 H18J 109.5
C191 O19 Mg4 135.4(3)
C193 O19 Mg4 140.5(3)
C191 O19 H19 108.1
C193 O19 H19 104.1
Mg4 O19 H19 107.9
O19 C191 C192 114.3(6)
O19 C191 H19A 108.7
C192 C191 H19A 108.7
O19 C191 H19B 108.7
C192 C191 H19B 108.7
H19A C191 H19B 107.6
C191 C192 H19C 109.5
C191 C192 H19D 109.5
H19C C192 H19D 109.5
C191 C192 H19E 109.5
H19C C192 H19E 109.5
H19D C192 H19E 109.5
C194 C193 O19 118.7(10)
C194 C193 H19F 107.6
O19 C193 H19F 107.6
C194 C193 H19G 107.6
O19 C193 H19G 107.6
H19F C193 H19G 107.1
C193 C194 H19H 109.5
C193 C194 H19I 109.5
H19H C194 H19I 109.5
C193 C194 H19J 109.5
H19H C194 H19J 109.5
H19I C194 H19J 109.5

loop_
_geom_bond_atom_site_label_1
_geom_bond_atom_site_label_2
_geom_bond_distance
Ti1 O9 1.7675(17)
Ti1 O6 1.9239(17)
Ti1 O7 1.9357(17)
Ti1 O5 2.0043(17)
Ti1 O8 2.0273(17)
Ti1 O1 2.1161(16)
Ti1 Ti3 3.2016(8)
Ti1 Ti2 3.2019(9)
Ti1 Mg2 3.2295(10)
Ti1 Mg3 3.2540(12)
Ti2 O13 1.7751(18)
Ti2 O11 1.9442(17)
Ti2 O10 1.9443(17)
Ti2 O12 1.9999(17)
Ti2 O8 2.0279(17)
Ti2 O1 2.0855(16)
Ti2 Ti3 3.1920(8)
Ti2 Mg2 3.2083(11)
Ti2 Mg1 3.2518(12)
Ti3 O16 1.7580(17)
Ti3 O15 1.9375(17)
Ti3 O14 1.9399(17)
Ti3 O12 2.0291(17)
Ti3 O5 2.0293(17)
Ti3 O1 2.1110(16)
Ti3 Mg1 3.2354(10)
Ti3 Mg3 3.2530(11)
Mg1 O2 2.0470(19)
Mg1 O11 2.0503(19)
Mg1 O14 2.0507(19)
Mg1 O3 2.0565(18)
Mg1 Cl1 2.4206(12)
Mg1 O1 2.5246(18)
Mg1 Mg4 3.1214(13)
Mg1 Mg2 3.3266(13)
Mg1 Mg3 3.3315(13)
Mg2 O3 2.0433(18)
Mg2 O7 2.0482(18)
Mg2 O4 2.0540(18)
Mg2 O10 2.0583(18)
Mg2 Cl2 2.4159(11)
Mg2 O1 2.4829(17)
Mg2 Mg4 3.1173(14)
Mg2 Mg3 3.3197(13)
Mg3 O4 2.0362(18)
Mg3 O6 2.0470(18)
Mg3 O15 2.0475(18)
Mg3 O2 2.0592(18)
Mg3 Cl3 2.4147(11)
Mg3 O1 2.5396(18)
Mg3 Mg4 3.1109(12)
Mg4 O3 2.0580(19)
Mg4 O17 2.062(2)
Mg4 O4 2.0629(19)
Mg4 O2 2.0688(18)
Mg4 O19 2.070(2)
Mg4 O18 2.081(2)
Mg4 H17 2.3290
O2 H2 0.8400
O3 H3 0.8400
O4 H4 0.8400
O5 C51 1.433(3)
C51 C52 1.505(4)
C51 H51A 0.9900
C51 H51B 0.9900
C52 H52A 0.9800
C52 H52B 0.9800
C52 H52C 0.9800
O6 C61 1.432(3)
C61 C62 1.516(3)
C61 H61A 0.9900
C61 H61B 0.9900
C62 H62A 0.9800
C62 H62B 0.9800
C62 H62C 0.9800
O7 C71 1.428(3)
C71 C72 1.496(4)
C71 H71A 0.9900
C71 H71B 0.9900
C72 H72A 0.9800
C72 H72B 0.9800
C72 H72C 0.9800
O8 C81 1.437(3)
C81 C82 1.510(3)
C81 H81A 0.9900
C81 H81B 0.9900
C82 H82A 0.9800
C82 H82B 0.9800
C82 H82C 0.9800
O9 C91 1.410(3)
C91 C92 1.512(4)
C91 H91A 0.9900
C91 H91B 0.9900
C92 H92A 0.9800
C92 H92B 0.9800
C92 H92C 0.9800
O10 C101 1.427(3)
C101 C102 1.519(4)
C101 H10A 0.9900
C101 H10B 0.9900
C102 H10C 0.9800
C102 H10D 0.9800
C102 H10E 0.9800
O11 C111 1.433(3)
C111 C112 1.500(4)
C111 H11A 0.9900
C111 H11B 0.9900
C112 H11C 0.9800
C112 H11D 0.9800
C112 H11E 0.9800
O12 C121 1.435(3)
C121 C122 1.497(4)
C121 H12A 0.9900
C121 H12B 0.9900
C122 H12C 0.9800
C122 H12D 0.9800
C122 H12E 0.9800
O13 C131 1.416(11)
O13 C133 1.417(10)
O13 C135 1.423(12)
C131 C132 1.321(13)
C131 H13A 0.9900
C131 H13B 0.9900
C132 H13C 0.9800
C132 H13D 0.9800
C132 H13E 0.9800
C133 C134 1.348(11)
C133 H13F 0.9900
C133 H13G 0.9900
C134 H13H 0.9800
C134 H13I 0.9800
C134 H13J 0.9800
C135 C136 1.340(15)
C135 H13K 0.9900
C135 H13L 0.9900
C136 H13M 0.9800
C136 H13N 0.9800
C136 H13O 0.9800
O14 C141 1.423(3)
C141 C142 1.505(4)
C141 H14A 0.9900
C141 H14B 0.9900
C142 H14C 0.9800
C142 H14D 0.9800
C142 H14E 0.9800
O15 C151 1.425(3)
C151 C152 1.512(4)
C151 H15A 0.9900
C151 H15B 0.9900
C152 H15C 0.9800
C152 H15D 0.9800
C152 H15E 0.9800
O16 C161 1.425(3)
O16 C163 1.458(19)
C161 C162 1.468(7)
C161 H16A 0.9900
C161 H16B 0.9900
C162 H16C 0.9800
C162 H16D 0.9800
C162 H16E 0.9800
C163 C164 1.47(2)
C163 H16F 0.9900
C163 H16G 0.9900
C164 H16H 0.9800
C164 H16I 0.9800
C164 H16J 0.9800
O17 C171 1.320(6)
O17 C173 1.496(12)
O17 H17 0.8396
C171 C172 1.470(10)
C171 H17A 0.9900
C171 H17B 0.9900
C172 H17C 0.9800
C172 H17D 0.9800
C172 H17E 0.9800
C173 C174 1.409(16)
C173 H17F 0.9900
C173 H17G 0.9900
C174 H17H 0.9800
C174 H17I 0.9800
C174 H17J 0.9800
O18 C181 1.365(5)
O18 C183 1.400(8)
O18 H18 0.8399
C181 C182 1.502(11)
C181 H18A 0.9900
C181 H18B 0.9900
C182 H18C 0.9800
C182 H18D 0.9800
C182 H18E 0.9800
C183 C184 1.459(16)
C183 H18F 0.9900
C183 H18G 0.9900
C184 H18H 0.9800
C184 H18I 0.9800
C184 H18J 0.9800
O19 C191 1.376(5)
O19 C193 1.450(7)
O19 H19 0.8400
C191 C192 1.486(13)
C191 H19A 0.9900
C191 H19B 0.9900
C192 H19C 0.9800
C192 H19D 0.9800
C192 H19E 0.9800
C193 C194 1.39(2)
C193 H19F 0.9900
C193 H19G 0.9900
C194 H19H 0.9800
C194 H19I 0.9800
C194 H19J 0.9800

loop_
_geom_hbond_atom_site_label_D
_geom_hbond_atom_site_label_H
_geom_hbond_atom_site_label_A
_geom_hbond_distance_DH
_geom_hbond_distance_HA
_geom_hbond_distance_DA
_geom_hbond_angle_DHA
_geom_hbond_site_symmetry_A
C162 H16C Cl2 0.98 2.83 3.597(4) 136.1 2_556
O18 H18 Cl1 0.84 2.23 3.044(2) 164.4 .
O19 H19 Cl2 0.84 2.22 3.052(2) 170.7 .
